data_7060052
loop_
_publ_author_name
'K\?iz\?ilkaya, Perihan'
'\,Senkuytu, Elif'
'Davarc\?i, Derya'
'Pala, U\(gur'
'\"Ol\,cer, Zehra'
'Yenilmez \,Cift\,ci, G\"on\"ul'

_publ_section_title
;
 Novel paraben derivatives of tetracyclic spermine cyclotriphosphazenes:
 synthesis, characterization and biosensor based DNA interaction analysis
;
_journal_issue 43
_journal_name_full 'New Journal of Chemistry'
_journal_page_first 18942
_journal_page_last 18953
_journal_paper_doi 10.1039/D0NJ03908J
_journal_volume 44
_journal_year 2020
_chemical_formula_moiety 'C30 H44 N7 O6 P3'
_chemical_formula_sum 'C30 H44 N7 O6 P3'
_chemical_formula_weight 691.63
_space_group_crystal_system triclinic
_space_group_IT_number 2
_space_group_name_Hall '-P 1'
_space_group_name_H-M_alt 'P -1'
_atom_sites_solution_hydrogens mixed
_atom_sites_solution_primary dual
_audit_creation_date 2020-06-13
_audit_creation_method
;
Olex2 1.2
(compiled 2018.05.29 svn.r3508 for OlexSys, GUI svn.r5506)
;
_audit_update_record
;
2020-06-15 deposited with the CCDC.	2020-10-13 downloaded from the CCDC.
;
_cell_angle_alpha 94.285(11)
_cell_angle_beta 109.524(11)
_cell_angle_gamma 93.300(13)
_cell_formula_units_Z 2
_cell_length_a 11.390(2)
_cell_length_b 11.9524(19)
_cell_length_c 13.398(2)
_cell_measurement_reflns_used 2492
_cell_measurement_temperature 296(2)
_cell_measurement_theta_max 23.11
_cell_measurement_theta_min 2.45
_cell_volume 1707.7(5)
_computing_molecular_graphics 'Olex2 (Dolomanov et al., 2009)'
_computing_publication_material 'Olex2 (Dolomanov et al., 2009)'
_computing_structure_refinement 'ShelXL (Sheldrick, 2015)'
_computing_structure_solution 'ShelXT (Sheldrick, 2015)'
_diffrn_ambient_temperature 296.15
_diffrn_detector_area_resol_mean 8.3333
_diffrn_measured_fraction_theta_full 0.974
_diffrn_measured_fraction_theta_max 0.974
_diffrn_measurement_device_type 'Bruker APEX-II CCD'
_diffrn_measurement_method '\f and \w scans'
_diffrn_radiation_monochromator 'multilayer QUAZAR mirrors'
_diffrn_radiation_type MoK\a
_diffrn_radiation_wavelength 0.71073
_diffrn_reflns_av_R_equivalents 0.0378
_diffrn_reflns_av_unetI/netI 0.0669
_diffrn_reflns_Laue_measured_fraction_full 0.974
_diffrn_reflns_Laue_measured_fraction_max 0.974
_diffrn_reflns_limit_h_max 9
_diffrn_reflns_limit_h_min -13
_diffrn_reflns_limit_k_max 14
_diffrn_reflns_limit_k_min -14
_diffrn_reflns_limit_l_max 15
_diffrn_reflns_limit_l_min -15
_diffrn_reflns_number 10774
_diffrn_reflns_point_group_measured_fraction_full 0.974
_diffrn_reflns_point_group_measured_fraction_max 0.974
_diffrn_reflns_theta_full 25.026
_diffrn_reflns_theta_max 25.026
_diffrn_reflns_theta_min 1.621
_diffrn_standards_number 0
_exptl_absorpt_coefficient_mu 0.227
_exptl_absorpt_correction_type none
_exptl_crystal_colour colourless
_exptl_crystal_colour_primary colourless
_exptl_crystal_density_diffrn 1.345
_exptl_crystal_description rod
_exptl_crystal_F_000 732
_exptl_crystal_size_max 0.409
_exptl_crystal_size_mid 0.1
_exptl_crystal_size_min 0.051
_refine_diff_density_max 0.476
_refine_diff_density_min -0.368
_refine_diff_density_rms 0.053
_refine_ls_extinction_coef 0.0010(7)
_refine_ls_extinction_expression Fc^*^=kFc[1+0.001xFc^2^\l^3^/sin(2\q)]^-1/4^
_refine_ls_extinction_method 'SHELXL-2018/3 (Sheldrick 2018)'
_refine_ls_goodness_of_fit_ref 1.028
_refine_ls_hydrogen_treatment mixed
_refine_ls_matrix_type full
_refine_ls_number_parameters 424
_refine_ls_number_reflns 5876
_refine_ls_number_restraints 2
_refine_ls_restrained_S_all 1.043
_refine_ls_R_factor_all 0.0904
_refine_ls_R_factor_gt 0.0558
_refine_ls_shift/su_max 0.000
_refine_ls_shift/su_mean 0.000
_refine_ls_structure_factor_coef Fsqd
_refine_ls_weighting_details 'w=1/[\s^2^(Fo^2^)+(0.0533P)^2^+1.1231P] where P=(Fo^2^+2Fc^2^)/3'
_refine_ls_weighting_scheme calc
_refine_ls_wR_factor_gt 0.1249
_refine_ls_wR_factor_ref 0.1424
_reflns_Friedel_coverage 0.000
_reflns_number_gt 4031
_reflns_number_total 5876
_reflns_threshold_expression 'I > 2\s(I)'
_cod_data_source_file d0nj03908j2.cif
_cod_data_source_block 19gtu017_es_z_525_8a_0m
_cod_depositor_comments 'Adding full bibliography for 7060050--7060052.cif.'
_cod_database_code 7060052
_shelx_shelxl_version_number 2018/3
_shelx_space_group_comment
;
The symmetry employed for this shelxl refinement is uniquely defined
by the following loop, which should always be used as a source of
symmetry information in preference to the above space-group names.
They are only intended as comments.
;
_shelx_estimated_absorpt_t_max 0.989
_shelx_estimated_absorpt_t_min 0.913
_olex2_refinement_description
;
1. Fixed Uiso
 At 1.2 times of:
  All C(H) groups, All C(H,H) groups, All C(H,H,H,H) groups
 At 1.5 times of:
  All C(H,H,H) groups
2. Restrained distances
 C18-C19
 1.5 with sigma of 0.02
 C9-C10
 1.6 with sigma of 0.02
3. Rigid body (RIGU) restrains
 C20
 with sigma for 1-2 distances of 0.004 and sigma for 1-3 distances of 0.004
4.a Secondary CH2 refined with riding coordinates:
 C24(H24A,H24B), C27(H27A,H27B), C25(H25A,H25B), C26(H26A,H26B), C21(H21A,
 H21B), C23(H23A,H23B), C28(H28A,H28B), C30(H30A,H30B), C22(H22A,H22B),
 C29(H29A,H29B), C18(H18A,H18B), C19(H19A,H19B), C8(H8A,H8B), C9(H9A,H9B)
4.b Aromatic/amide H refined with riding coordinates:
 C12(H12), C13(H13), C15(H15), C2(H2), C16(H16), C6(H6), C3(H3), C5(H5)
4.c Idealised Me refined as rotating group:
 C20(H20A,H20B,H20C), C10(H10A,H10B,H10C)
;
_olex2_submission_special_instructions 'No special instructions were received'

loop_
_space_group_symop_operation_xyz
'x, y, z'
'-x, -y, -z'

loop_
_atom_site_label
_atom_site_type_symbol
_atom_site_fract_x
_atom_site_fract_y
_atom_site_fract_z
_atom_site_U_iso_or_equiv
_atom_site_adp_type
_atom_site_occupancy
_atom_site_site_symmetry_order
_atom_site_calc_flag
_atom_site_refinement_flags_posn
_atom_site_refinement_flags_adp
_atom_site_refinement_flags_occupancy
_atom_site_disorder_assembly
_atom_site_disorder_group
P1 P 0.55038(7) 0.75280(7) 0.55886(7) 0.0343(2) Uani 1 1 d . . . . .
P3 P 0.60529(8) 0.86531(7) 0.40521(7) 0.0358(2) Uani 1 1 d . . . . .
P2 P 0.62631(8) 0.63320(7) 0.40973(7) 0.0361(2) Uani 1 1 d . . . . .
O1 O 0.6016(2) 0.76778(19) 0.68567(17) 0.0417(6) Uani 1 1 d . . . . .
O2 O 0.40864(19) 0.73448(19) 0.55359(18) 0.0423(6) Uani 1 1 d . . . . .
N1 N 0.5939(2) 0.6416(2) 0.5175(2) 0.0375(7) Uani 1 1 d . . . . .
N3 N 0.5769(2) 0.8660(2) 0.5151(2) 0.0365(6) Uani 1 1 d . . . . .
N2 N 0.6092(2) 0.7437(2) 0.3502(2) 0.0378(7) Uani 1 1 d . . . . .
N7 N 0.4994(3) 0.9353(2) 0.3254(3) 0.0480(8) Uani 1 1 d . . . . .
N5 N 0.7679(3) 0.5893(2) 0.4381(2) 0.0433(7) Uani 1 1 d . . . . .
N4 N 0.5357(3) 0.5279(2) 0.3294(2) 0.0501(8) Uani 1 1 d . . . . .
N6 N 0.7379(3) 0.9452(2) 0.4292(2) 0.0423(7) Uani 1 1 d . . . . .
O5 O -0.0604(3) 0.7814(3) 0.1543(3) 0.0931(11) Uani 1 1 d . . . . .
C14 C 0.1032(3) 0.7019(3) 0.2759(3) 0.0451(9) Uani 1 1 d . . . . .
C1 C 0.7304(3) 0.7827(3) 0.7420(3) 0.0412(8) Uani 1 1 d . . . . .
C11 C 0.3109(3) 0.7242(3) 0.4555(3) 0.0362(8) Uani 1 1 d . . . . .
C12 C 0.2590(3) 0.8190(3) 0.4163(3) 0.0434(9) Uani 1 1 d . . . . .
H12 H 0.293169 0.889988 0.450444 0.052 Uiso 1 1 calc R . . . .
C13 C 0.1554(3) 0.8077(3) 0.3256(3) 0.0463(9) Uani 1 1 d . . . . .
H13 H 0.120000 0.871489 0.297276 0.056 Uiso 1 1 calc R . . . .
C24 C 0.8491(3) 0.8985(3) 0.4977(3) 0.0506(10) Uani 1 1 d . . . . .
H24A H 0.827062 0.861370 0.551789 0.061 Uiso 1 1 calc R . . . .
H24B H 0.911652 0.960169 0.533809 0.061 Uiso 1 1 calc R . . . .
C15 C 0.1591(4) 0.6083(3) 0.3168(3) 0.0526(10) Uani 1 1 d . . . . .
H15 H 0.125555 0.537129 0.282908 0.063 Uiso 1 1 calc R . . . .
C2 C 0.7910(3) 0.6903(3) 0.7776(3) 0.0501(9) Uani 1 1 d . . . . .
H2 H 0.748526 0.618834 0.761009 0.060 Uiso 1 1 calc R . . . .
C27 C 0.8715(3) 0.6414(3) 0.5299(3) 0.0524(10) Uani 1 1 d . . . . .
H27A H 0.915706 0.581895 0.567736 0.063 Uiso 1 1 calc R . . . .
H27B H 0.836901 0.682323 0.577369 0.063 Uiso 1 1 calc R . . . .
C16 C 0.2629(3) 0.6184(3) 0.4062(3) 0.0480(9) Uani 1 1 d . . . . .
H16 H 0.300435 0.554897 0.433245 0.058 Uiso 1 1 calc R . . . .
O6 O -0.0556(4) 0.5960(3) 0.1335(3) 0.1183(15) Uani 1 1 d . . . . .
C25 C 0.9076(3) 0.8145(3) 0.4407(3) 0.0549(10) Uani 1 1 d . . . . .
H25A H 0.843481 0.780138 0.376117 0.066 Uiso 1 1 calc R . . . .
H25B H 0.970830 0.855045 0.420207 0.066 Uiso 1 1 calc R . . . .
C6 C 0.7905(4) 0.8888(3) 0.7640(3) 0.0564(10) Uani 1 1 d . . . . .
H6 H 0.747937 0.950540 0.738427 0.068 Uiso 1 1 calc R . . . .
C26 C 0.9669(3) 0.7223(3) 0.5073(4) 0.0611(11) Uani 1 1 d . . . . .
H26A H 1.026354 0.756523 0.574456 0.073 Uiso 1 1 calc R . . . .
H26B H 1.012749 0.679563 0.470566 0.073 Uiso 1 1 calc R . . . .
C3 C 0.9156(4) 0.7049(3) 0.8386(3) 0.0599(11) Uani 1 1 d . . . . .
H3 H 0.957810 0.642914 0.863835 0.072 Uiso 1 1 calc R . . . .
C21 C 0.5314(4) 0.9787(4) 0.2371(3) 0.0638(11) Uani 1 1 d . . . . .
H21A H 0.462710 1.017791 0.194450 0.077 Uiso 1 1 calc R . . . .
H21B H 0.543019 0.915991 0.191967 0.077 Uiso 1 1 calc R . . . .
C17 C -0.0110(4) 0.6851(5) 0.1809(3) 0.0691(12) Uani 1 1 d . . . . .
C4 C 0.9788(4) 0.8109(4) 0.8626(3) 0.0624(11) Uani 1 1 d . . . . .
C23 C 0.7598(4) 1.0018(3) 0.3422(3) 0.0592(11) Uani 1 1 d . . . . .
H23A H 0.782116 0.946826 0.296079 0.071 Uiso 1 1 calc R . . . .
H23B H 0.830216 1.058205 0.372290 0.071 Uiso 1 1 calc R . . . .
C28 C 0.8034(4) 0.5288(3) 0.3546(3) 0.0629(11) Uani 1 1 d . . . . .
H28A H 0.882728 0.497986 0.386874 0.075 Uiso 1 1 calc R . . . .
H28B H 0.814634 0.581566 0.306194 0.075 Uiso 1 1 calc R . . . .
C30 C 0.5800(4) 0.4759(4) 0.2471(3) 0.0691(12) Uani 1 1 d . . . . .
H30A H 0.582279 0.530518 0.197556 0.083 Uiso 1 1 calc R . . . .
H30B H 0.521174 0.412894 0.207635 0.083 Uiso 1 1 calc R . . . .
C22 C 0.6485(4) 1.0578(3) 0.2761(4) 0.0660(12) Uani 1 1 d . . . . .
H22A H 0.635489 1.122149 0.318552 0.079 Uiso 1 1 calc R . . . .
H22B H 0.665549 1.085041 0.215550 0.079 Uiso 1 1 calc R . . . .
C5 C 0.9151(4) 0.9019(4) 0.8247(4) 0.0691(12) Uani 1 1 d . . . . .
H5 H 0.957129 0.973499 0.840473 0.083 Uiso 1 1 calc R . . . .
C29 C 0.7075(5) 0.4351(4) 0.2926(4) 0.0726(13) Uani 1 1 d . . . . .
H29A H 0.704362 0.377142 0.338779 0.087 Uiso 1 1 calc R . . . .
H29B H 0.732177 0.401809 0.235104 0.087 Uiso 1 1 calc R . . . .
O4 O 1.1726(4) 0.9183(4) 0.9429(5) 0.181(3) Uani 1 1 d . . . . .
C7 C 1.1112(5) 0.8319(5) 0.9310(5) 0.0969(18) Uani 1 1 d . . . . .
C18 C -0.1705(5) 0.7792(6) 0.0604(4) 0.122(2) Uani 1 1 d D . . . .
H18A H -0.156718 0.836886 0.017274 0.147 Uiso 1 1 calc R . . . .
H18B H -0.181561 0.706945 0.018849 0.147 Uiso 1 1 calc R . . . .
C20 C -0.3909(5) 0.8083(6) -0.0137(4) 0.123(2) Uani 1 1 d . U . . .
H20A H -0.388887 0.761032 -0.074191 0.185 Uiso 1 1 calc GR . . . .
H20B H -0.392079 0.885359 -0.029368 0.185 Uiso 1 1 calc GR . . . .
H20C H -0.464503 0.786355 0.002311 0.185 Uiso 1 1 calc GR . . . .
C19 C -0.2763(5) 0.7958(7) 0.0809(5) 0.140(3) Uani 1 1 d D . . . .
H19A H -0.260876 0.863137 0.130170 0.168 Uiso 1 1 calc R . . . .
H19B H -0.294724 0.733018 0.116681 0.168 Uiso 1 1 calc R . . . .
O3 O 1.1549(3) 0.7466(3) 0.9827(4) 0.1178(15) Uani 1 1 d . . . . .
C8 C 1.2815(5) 0.7603(6) 1.0583(7) 0.164(4) Uani 1 1 d . . . . .
H8A H 1.339778 0.781518 1.022750 0.197 Uiso 1 1 calc R . . . .
H8B H 1.288548 0.819349 1.114281 0.197 Uiso 1 1 calc R . . . .
C10 C 1.3160(9) 0.5695(8) 1.0294(8) 0.221(6) Uani 1 1 d D . . . .
H10A H 1.247226 0.570915 0.964311 0.332 Uiso 1 1 calc GR . . . .
H10B H 1.311209 0.498108 1.056913 0.332 Uiso 1 1 calc GR . . . .
H10C H 1.393316 0.580235 1.015937 0.332 Uiso 1 1 calc GR . . . .
C9 C 1.3105(7) 0.6549(10) 1.1031(6) 0.176(4) Uani 1 1 d D . . . .
H9A H 1.390384 0.666248 1.160604 0.211 Uiso 1 1 calc R . . . .
H9B H 1.247428 0.631833 1.133112 0.211 Uiso 1 1 calc R . . . .
H7 H 0.473(8) 0.980(7) 0.354(7) 0.211 Uiso 1 1 d R . . . .
H4 H 0.512(8) 0.477(7) 0.364(7) 0.211 Uiso 1 1 d R . . . .

loop_
_atom_site_aniso_label
_atom_site_aniso_U_11
_atom_site_aniso_U_22
_atom_site_aniso_U_33
_atom_site_aniso_U_23
_atom_site_aniso_U_13
_atom_site_aniso_U_12
P1 0.0283(4) 0.0326(5) 0.0407(5) 0.0027(4) 0.0100(4) 0.0033(3)
P3 0.0336(5) 0.0290(5) 0.0439(5) 0.0036(4) 0.0119(4) 0.0039(4)
P2 0.0336(5) 0.0281(5) 0.0430(5) 0.0001(4) 0.0089(4) 0.0041(4)
O1 0.0346(13) 0.0503(14) 0.0381(13) 0.0039(11) 0.0096(10) 0.0038(11)
O2 0.0310(12) 0.0507(14) 0.0447(14) 0.0071(11) 0.0117(11) 0.0039(11)
N1 0.0377(15) 0.0306(15) 0.0445(17) 0.0066(13) 0.0131(13) 0.0060(12)
N3 0.0384(15) 0.0294(14) 0.0431(16) 0.0034(12) 0.0153(13) 0.0053(12)
N2 0.0424(16) 0.0320(15) 0.0381(16) 0.0045(12) 0.0121(13) 0.0054(12)
N7 0.0516(19) 0.0415(18) 0.054(2) 0.0199(15) 0.0179(15) 0.0126(14)
N5 0.0397(16) 0.0397(16) 0.0516(18) 0.0034(14) 0.0156(14) 0.0123(13)
N4 0.0521(19) 0.0344(17) 0.055(2) -0.0092(15) 0.0096(15) -0.0011(14)
N6 0.0442(17) 0.0337(15) 0.0516(18) 0.0056(14) 0.0204(14) -0.0029(13)
O5 0.071(2) 0.112(3) 0.069(2) -0.004(2) -0.0145(17) 0.036(2)
C14 0.0371(19) 0.054(2) 0.042(2) 0.0001(18) 0.0112(16) 0.0013(17)
C1 0.0352(19) 0.049(2) 0.037(2) 0.0024(17) 0.0088(15) 0.0045(16)
C11 0.0266(17) 0.0404(19) 0.041(2) 0.0060(16) 0.0113(15) 0.0013(14)
C12 0.040(2) 0.0326(19) 0.054(2) -0.0001(17) 0.0123(17) 0.0027(15)
C13 0.041(2) 0.043(2) 0.053(2) 0.0095(18) 0.0119(18) 0.0123(17)
C24 0.036(2) 0.050(2) 0.062(2) -0.0035(19) 0.0157(18) -0.0061(17)
C15 0.053(2) 0.039(2) 0.058(3) -0.0048(19) 0.012(2) -0.0045(18)
C2 0.043(2) 0.046(2) 0.052(2) -0.0001(18) 0.0049(18) 0.0031(17)
C27 0.035(2) 0.059(2) 0.060(2) 0.011(2) 0.0095(18) 0.0115(18)
C16 0.048(2) 0.0338(19) 0.058(2) 0.0042(18) 0.0134(19) 0.0031(16)
O6 0.090(3) 0.112(3) 0.099(3) -0.034(2) -0.028(2) -0.006(2)
C25 0.040(2) 0.055(2) 0.075(3) 0.001(2) 0.029(2) -0.0006(18)
C6 0.049(2) 0.045(2) 0.064(3) 0.012(2) 0.004(2) 0.0034(18)
C26 0.036(2) 0.066(3) 0.080(3) 0.005(2) 0.020(2) 0.0037(19)
C3 0.050(2) 0.054(2) 0.066(3) 0.007(2) 0.006(2) 0.011(2)
C21 0.078(3) 0.065(3) 0.055(3) 0.023(2) 0.024(2) 0.028(2)
C17 0.057(3) 0.091(4) 0.049(3) -0.006(3) 0.008(2) 0.008(3)
C4 0.040(2) 0.064(3) 0.069(3) 0.008(2) 0.001(2) -0.001(2)
C23 0.066(3) 0.048(2) 0.070(3) 0.004(2) 0.034(2) -0.006(2)
C28 0.066(3) 0.058(3) 0.075(3) 0.002(2) 0.036(2) 0.022(2)
C30 0.088(3) 0.053(3) 0.056(3) -0.013(2) 0.017(2) -0.002(2)
C22 0.102(4) 0.046(2) 0.071(3) 0.022(2) 0.052(3) 0.014(2)
C5 0.051(3) 0.056(3) 0.085(3) 0.004(2) 0.006(2) -0.013(2)
C29 0.103(4) 0.051(3) 0.076(3) -0.007(2) 0.047(3) 0.023(3)
O4 0.065(3) 0.110(3) 0.288(7) 0.054(4) -0.045(3) -0.033(3)
C7 0.048(3) 0.082(4) 0.133(5) 0.012(4) -0.006(3) -0.008(3)
C18 0.083(4) 0.188(7) 0.062(3) -0.014(4) -0.020(3) 0.048(4)
C20 0.061(3) 0.201(7) 0.086(4) 0.007(4) -0.005(3) 0.028(4)
C19 0.071(4) 0.245(9) 0.081(4) -0.030(5) 0.000(3) 0.037(5)
O3 0.054(2) 0.096(3) 0.154(4) 0.027(3) -0.032(2) -0.0017(19)
C8 0.059(4) 0.133(6) 0.213(9) 0.005(6) -0.065(5) 0.007(4)
C10 0.163(8) 0.190(9) 0.194(10) -0.043(8) -0.089(8) 0.063(7)
C9 0.106(6) 0.310(14) 0.082(5) 0.013(7) -0.019(4) 0.094(7)

loop_
_atom_type_symbol
_atom_type_description
_atom_type_scat_dispersion_real
_atom_type_scat_dispersion_imag
_atom_type_scat_source
C C 0.0033 0.0016 'International Tables Vol C Tables 4.2.6.8 and 6.1.1.4'
H H 0.0000 0.0000 'International Tables Vol C Tables 4.2.6.8 and 6.1.1.4'
N N 0.0061 0.0033 'International Tables Vol C Tables 4.2.6.8 and 6.1.1.4'
O O 0.0106 0.0060 'International Tables Vol C Tables 4.2.6.8 and 6.1.1.4'
P P 0.1023 0.0942 'International Tables Vol C Tables 4.2.6.8 and 6.1.1.4'

loop_
_geom_angle_atom_site_label_1
_geom_angle_atom_site_label_2
_geom_angle_atom_site_label_3
_geom_angle
_geom_angle_site_symmetry_1
_geom_angle_site_symmetry_3
_geom_angle_publ_flag
O1 P1 O2 92.64(12) . . ?
N1 P1 O1 109.81(14) . . ?
N1 P1 O2 110.83(13) . . ?
N3 P1 O1 109.84(13) . . ?
N3 P1 O2 111.72(14) . . ?
N3 P1 N1 118.87(14) . . ?
N3 P3 N7 107.07(15) . . ?
N3 P3 N6 107.52(14) . . ?
N2 P3 N3 114.97(14) . . ?
N2 P3 N7 111.08(16) . . ?
N2 P3 N6 111.72(15) . . ?
N7 P3 N6 103.76(16) . . ?
N1 P2 N5 107.49(15) . . ?
N1 P2 N4 107.88(15) . . ?
N2 P2 N1 114.67(14) . . ?
N2 P2 N5 113.71(15) . . ?
N2 P2 N4 109.12(16) . . ?
N4 P2 N5 103.21(16) . . ?
C1 O1 P1 120.5(2) . . ?
C11 O2 P1 120.5(2) . . ?
P1 N1 P2 121.28(17) . . ?
P1 N3 P3 120.63(16) . . ?
P2 N2 P3 124.14(17) . . ?
C21 N7 P3 115.7(3) . . ?
C27 N5 P2 120.9(2) . . ?
C27 N5 C28 115.6(3) . . ?
C28 N5 P2 120.0(3) . . ?
C30 N4 P2 116.9(3) . . ?
C24 N6 P3 114.4(2) . . ?
C24 N6 C23 113.3(3) . . ?
C23 N6 P3 119.5(2) . . ?
C17 O5 C18 118.8(4) . . ?
C13 C14 C17 122.5(4) . . ?
C15 C14 C13 119.0(3) . . ?
C15 C14 C17 118.4(4) . . ?
C2 C1 O1 118.3(3) . . ?
C2 C1 C6 122.0(3) . . ?
C6 C1 O1 119.5(3) . . ?
C12 C11 O2 119.0(3) . . ?
C12 C11 C16 121.8(3) . . ?
C16 C11 O2 118.9(3) . . ?
C11 C12 C13 118.8(3) . . ?
C12 C13 C14 120.5(3) . . ?
N6 C24 C25 115.2(3) . . ?
C16 C15 C14 121.1(3) . . ?
C1 C2 C3 118.8(3) . . ?
N5 C27 C26 116.7(3) . . ?
C15 C16 C11 118.7(3) . . ?
C26 C25 C24 113.7(3) . . ?
C1 C6 C5 118.4(4) . . ?
C25 C26 C27 113.2(3) . . ?
C2 C3 C4 120.6(4) . . ?
N7 C21 C22 111.9(3) . . ?
O5 C17 C14 112.3(4) . . ?
O6 C17 O5 123.3(4) . . ?
O6 C17 C14 124.4(5) . . ?
C3 C4 C7 122.7(4) . . ?
C5 C4 C3 119.0(4) . . ?
C5 C4 C7 118.2(4) . . ?
N6 C23 C22 113.6(3) . . ?
N5 C28 C29 112.6(3) . . ?
N4 C30 C29 112.7(3) . . ?
C21 C22 C23 112.1(3) . . ?
C6 C5 C4 121.2(4) . . ?
C28 C29 C30 111.8(3) . . ?
O4 C7 C4 124.5(5) . . ?
O4 C7 O3 121.9(5) . . ?
O3 C7 C4 113.5(4) . . ?
C19 C18 O5 114.3(5) . . ?
C18 C19 C20 116.5(5) . . ?
C7 O3 C8 118.3(5) . . ?
C9 C8 O3 108.5(6) . . ?
C10 C9 C8 113.2(8) . . ?

loop_
_geom_bond_atom_site_label_1
_geom_bond_atom_site_label_2
_geom_bond_distance
_geom_bond_site_symmetry_2
_geom_bond_publ_flag
P1 O1 1.593(2) . ?
P1 O2 1.594(2) . ?
P1 N1 1.571(3) . ?
P1 N3 1.567(3) . ?
P3 N3 1.609(3) . ?
P3 N2 1.590(3) . ?
P3 N7 1.638(3) . ?
P3 N6 1.661(3) . ?
P2 N1 1.603(3) . ?
P2 N2 1.581(3) . ?
P2 N5 1.655(3) . ?
P2 N4 1.647(3) . ?
O1 C1 1.402(4) . ?
O2 C11 1.401(4) . ?
N7 C21 1.470(5) . ?
N5 C27 1.457(4) . ?
N5 C28 1.468(5) . ?
N4 C30 1.471(5) . ?
N6 C24 1.463(5) . ?
N6 C23 1.474(5) . ?
O5 C17 1.330(6) . ?
O5 C18 1.447(5) . ?
C14 C13 1.385(5) . ?
C14 C15 1.377(5) . ?
C14 C17 1.476(5) . ?
C1 C2 1.367(5) . ?
C1 C6 1.369(5) . ?
C11 C12 1.367(5) . ?
C11 C16 1.374(4) . ?
C12 C13 1.373(5) . ?
C24 C25 1.529(5) . ?
C15 C16 1.365(5) . ?
C2 C3 1.374(5) . ?
C27 C26 1.533(5) . ?
O6 C17 1.191(5) . ?
C25 C26 1.516(5) . ?
C6 C5 1.372(5) . ?
C3 C4 1.380(5) . ?
C21 C22 1.503(6) . ?
C4 C5 1.376(6) . ?
C4 C7 1.475(6) . ?
C23 C22 1.508(6) . ?
C28 C29 1.500(6) . ?
C30 C29 1.502(6) . ?
O4 C7 1.183(6) . ?
C7 O3 1.303(6) . ?
C18 C19 1.344(7) . ?
C20 C19 1.508(7) . ?
O3 C8 1.451(6) . ?
C8 C9 1.444(11) . ?
C10 C9 1.385(9) . ?
